data_4313041
loop_
_publ_author_name
'Michael J. Goldcamp'
'Sara E. Edison'
'Leah N. Squires'
'Dell T. Rosa'
'Neil K. Vowels'
'Nathan L. Coker'
'Jeanette A. Krause Bauer'
'Michael J. Baldwin'

_publ_contact_author_address
;     Department of Chemistry
      University of Cincinnati
      Cincinnati, OH 45221-0172 USA
;
_publ_contact_author_email jeanette.krause@uc.edu
_publ_contact_author_fax '513 556 9239'
_publ_contact_author_name 'Dr. Jeanette A. Krause Bauer'
_publ_contact_author_phone '513 556 9226'
_publ_section_title
;
 Structural and Spectroscopic Studies of Nickel(II) Complexes with a
 Library of Bis(oxime)amine-Containing Ligands
;
_journal_name_full 'Inorganic Chemistry'
_journal_page_first 717
_journal_page_last 728
_journal_paper_doi 10.1021/ic025860q
_journal_volume 42
_journal_year 2003
_chemical_formula_sum 'C9 H19 N5 Ni O8'
_chemical_formula_weight 384.00
_chemical_name_common Ni(PRABOH~2~)(NO~3~)~2~
_chemical_name_systematic
; 
 Nickel(II) (N-n-propyl-N,N-bis(1-proan-2-onyl oxime)amine) 
nitrate 
;
_space_group_IT_number 14
_symmetry_cell_setting monoclinic
_symmetry_space_group_name_Hall '-P 2yn'
_symmetry_space_group_name_H-M 'P 1 21/n 1'
_atom_sites_solution_hydrogens mixed
_atom_sites_solution_primary direct
_atom_sites_solution_secondary difmap
_audit_creation_method SHELXL-97
_cell_angle_alpha 90.00
_cell_angle_beta 94.8970(10)
_cell_angle_gamma 90.00
_cell_formula_units_Z 4
_cell_length_a 8.3181(2)
_cell_length_b 19.4089(5)
_cell_length_c 9.92220(10)
_cell_measurement_reflns_used 5530
_cell_measurement_temperature 150(2)
_cell_measurement_theta_max 28.27
_cell_measurement_theta_min 2.67
_cell_volume 1596.04(6)
_computing_cell_refinement 'SMART v5.054'
_computing_data_collection 'SMART v5.054'
_computing_data_reduction 'SAINT v5.A06'
_computing_molecular_graphics 'SHELXTL v5.1'
_computing_publication_material 'SHELXTL v5.1'
_computing_structure_refinement 'SHELXTL v5.1'
_computing_structure_solution 'SHELXTL v5.1'
_diffrn_ambient_temperature 150(2)
_diffrn_measured_fraction_theta_full 0.991
_diffrn_measured_fraction_theta_max 0.991
_diffrn_measurement_device_type 'SMART 1K Platform CCD'
_diffrn_measurement_method '\w scans'
_diffrn_radiation_monochromator graphite
_diffrn_radiation_source 'sealed tube'
_diffrn_radiation_type MoK\a
_diffrn_radiation_wavelength 0.71073
_diffrn_reflns_av_R_equivalents 0.0271
_diffrn_reflns_av_sigmaI/netI 0.0299
_diffrn_reflns_limit_h_max 8
_diffrn_reflns_limit_h_min -11
_diffrn_reflns_limit_k_max 18
_diffrn_reflns_limit_k_min -25
_diffrn_reflns_limit_l_max 13
_diffrn_reflns_limit_l_min -12
_diffrn_reflns_number 10216
_diffrn_reflns_theta_full 28.27
_diffrn_reflns_theta_max 28.27
_diffrn_reflns_theta_min 2.67
_exptl_absorpt_coefficient_mu 1.264
_exptl_absorpt_correction_T_max 0.8234
_exptl_absorpt_correction_T_min 0.6318
_exptl_absorpt_correction_type multi-scan
_exptl_absorpt_process_details 'SADABS, Sheldrick, 1996'
_exptl_crystal_colour blue
_exptl_crystal_density_diffrn 1.598
_exptl_crystal_density_method 'not measured'
_exptl_crystal_description 'rectangular block'
_exptl_crystal_F_000 800
_exptl_crystal_size_max 0.40
_exptl_crystal_size_mid 0.22
_exptl_crystal_size_min 0.16
_refine_diff_density_max 0.641
_refine_diff_density_min -0.406
_refine_diff_density_rms 0.063
_refine_ls_extinction_method none
_refine_ls_goodness_of_fit_ref 1.058
_refine_ls_hydrogen_treatment mixed
_refine_ls_matrix_type full
_refine_ls_number_parameters 208
_refine_ls_number_reflns 3912
_refine_ls_number_restraints 0
_refine_ls_restrained_S_all 1.058
_refine_ls_R_factor_all 0.0457
_refine_ls_R_factor_gt 0.0342
_refine_ls_shift/su_max 0.001
_refine_ls_shift/su_mean 0.000
_refine_ls_structure_factor_coef Fsqd
_refine_ls_weighting_details 'calc w=1/[\s^2^(Fo^2^)+(0.0471P)^2^+0.4892P] where P=(Fo^2^+2Fc^2^)/3'
_refine_ls_weighting_scheme calc
_refine_ls_wR_factor_gt 0.0839
_refine_ls_wR_factor_ref 0.0884
_reflns_number_gt 3272
_reflns_number_total 3912
_reflns_threshold_expression >2sigma(I)
_cod_data_source_file ic025860q_s2_02.cif
_cod_data_source_block 2
_cod_depositor_comments
;
The following automatic conversions were performed:

'_symmetry_cell_setting' value 'Monoclinic' changed to 'monoclinic'
according to the built-in table from CIF Core dictionary named
'cif_core.dic' version 2.4.1 from 2010-06-29.

Automatic conversion script
Id: cif_fix_values 1646 2011-03-28 12:23:43Z adriana 
;
_cod_database_code 4313041

loop_
_symmetry_equiv_pos_as_xyz
'x, y, z'
'-x+1/2, y+1/2, -z+1/2'
'-x, -y, -z'
'x-1/2, -y-1/2, z-1/2'

loop_
_atom_site_label
_atom_site_type_symbol
_atom_site_fract_x
_atom_site_fract_y
_atom_site_fract_z
_atom_site_U_iso_or_equiv
_atom_site_adp_type
_atom_site_occupancy
_atom_site_symmetry_multiplicity
_atom_site_calc_flag
_atom_site_refinement_flags
_atom_site_disorder_assembly
_atom_site_disorder_group
Ni Ni 0.26778(3) 0.147856(13) 0.05754(2) 0.02112(9) Uani 1 1 d . . .
O1 O 0.3107(2) 0.05997(9) 0.31198(16) 0.0397(4) Uani 1 1 d . . .
H1 H 0.2017 0.0564 0.2736 0.060 Uiso 1 1 d . . .
O2 O 0.37048(19) 0.03407(7) -0.13744(15) 0.0297(3) Uani 1 1 d . . .
H2 H 0.2955 0.0154 -0.1026 0.045 Uiso 1 1 d . . .
O3 O 0.08123(19) 0.08055(8) 0.01380(16) 0.0343(4) Uani 1 1 d . . .
O4 O -0.1713(2) 0.06183(9) 0.0317(2) 0.0439(4) Uani 1 1 d . . .
O5 O -0.0061(2) 0.06502(9) 0.21240(19) 0.0471(5) Uani 1 1 d . . .
O6 O 0.13466(18) 0.21525(8) -0.07719(14) 0.0284(3) Uani 1 1 d . . .
O7 O 0.09588(19) 0.21452(8) 0.13536(14) 0.0297(3) Uani 1 1 d . . .
O8 O -0.0656(2) 0.27409(9) -0.0064(2) 0.0446(4) Uani 1 1 d . . .
N1 N 0.3760(2) 0.10808(9) 0.22674(17) 0.0276(4) Uani 1 1 d . . .
N2 N 0.3959(2) 0.09887(8) -0.07915(16) 0.0223(3) Uani 1 1 d . . .
N3 N 0.4785(2) 0.20869(8) 0.06727(16) 0.0223(3) Uani 1 1 d . . .
N4 N -0.0337(2) 0.06890(9) 0.0872(2) 0.0350(5) Uani 1 1 d . . .
N5 N 0.0503(2) 0.23619(9) 0.01677(19) 0.0279(4) Uani 1 1 d . . .
C1 C 0.5974(3) 0.17399(11) 0.1661(2) 0.0279(4) Uani 1 1 d . . .
H1A H 0.6546 0.2096 0.2233 0.033 Uiso 1 1 calc R . .
H1B H 0.6786 0.1501 0.1156 0.033 Uiso 1 1 calc R . .
C2 C 0.5240(3) 0.12271(11) 0.2563(2) 0.0272(4) Uani 1 1 d . . .
C3 C 0.6288(3) 0.09084(13) 0.3688(2) 0.0378(5) Uani 1 1 d . . .
H3A H 0.6228 0.1182 0.4513 0.057 Uiso 0.50 1 calc PR . .
H3B H 0.7405 0.0896 0.3447 0.057 Uiso 0.50 1 calc PR . .
H3C H 0.5918 0.0438 0.3844 0.057 Uiso 0.50 1 calc PR . .
H3D H 0.6806 0.0496 0.3357 0.057 Uiso 0.50 1 calc PR . .
H3E H 0.5629 0.0781 0.4422 0.057 Uiso 0.50 1 calc PR . .
H3F H 0.7116 0.1239 0.4026 0.057 Uiso 0.50 1 calc PR . .
C4 C 0.5332(3) 0.20471(11) -0.07122(19) 0.0249(4) Uani 1 1 d . . .
H4A H 0.6496 0.2159 -0.0677 0.030 Uiso 1 1 calc R . .
H4B H 0.4740 0.2392 -0.1298 0.030 Uiso 1 1 calc R . .
C5 C 0.5050(2) 0.13415(10) -0.13085(19) 0.0230(4) Uani 1 1 d . . .
C6 C 0.5958(3) 0.11091(12) -0.2456(2) 0.0362(5) Uani 1 1 d . . .
H6A H 0.5716 0.0623 -0.2650 0.054 Uiso 0.50 1 calc PR . .
H6B H 0.7118 0.1164 -0.2215 0.054 Uiso 0.50 1 calc PR . .
H6C H 0.5636 0.1387 -0.3258 0.054 Uiso 0.50 1 calc PR . .
H6D H 0.6597 0.1493 -0.2765 0.054 Uiso 0.50 1 calc PR . .
H6E H 0.5196 0.0952 -0.3200 0.054 Uiso 0.50 1 calc PR . .
H6F H 0.6677 0.0729 -0.2157 0.054 Uiso 0.50 1 calc PR . .
C7 C 0.4492(3) 0.28170(10) 0.1068(2) 0.0251(4) Uani 1 1 d . . .
H7A H 0.4217 0.2820 0.2019 0.030 Uiso 1 1 calc R . .
H7B H 0.3537 0.2988 0.0504 0.030 Uiso 1 1 calc R . .
C8 C 0.5869(3) 0.33233(12) 0.0944(2) 0.0330(5) Uani 1 1 d . . .
H8A H 0.6146 0.3339 -0.0007 0.040 Uiso 1 1 calc R . .
H8B H 0.6835 0.3166 0.1514 0.040 Uiso 1 1 calc R . .
C9 C 0.5392(3) 0.40418(12) 0.1388(3) 0.0394(6) Uani 1 1 d . . .
H9A H 0.6230 0.4373 0.1188 0.059 Uiso 1 1 calc R . .
H9B H 0.5275 0.4041 0.2362 0.059 Uiso 1 1 calc R . .
H9C H 0.4365 0.4174 0.0898 0.059 Uiso 1 1 calc R . .

loop_
_atom_site_aniso_label
_atom_site_aniso_U_11
_atom_site_aniso_U_22
_atom_site_aniso_U_33
_atom_site_aniso_U_23
_atom_site_aniso_U_13
_atom_site_aniso_U_12
Ni 0.02273(14) 0.02120(14) 0.02025(13) 0.00031(9) 0.00656(9) 0.00174(10)
O1 0.0502(11) 0.0359(9) 0.0344(8) 0.0155(7) 0.0112(8) 0.0040(8)
O2 0.0341(8) 0.0228(7) 0.0338(8) -0.0085(6) 0.0120(6) -0.0056(6)
O3 0.0320(8) 0.0297(8) 0.0437(9) -0.0071(7) 0.0174(7) -0.0071(6)
O4 0.0284(9) 0.0301(9) 0.0748(13) 0.0038(8) 0.0136(9) 0.0000(7)
O5 0.0494(11) 0.0449(11) 0.0504(11) 0.0097(8) 0.0244(9) -0.0018(9)
O6 0.0294(8) 0.0311(8) 0.0249(7) 0.0031(6) 0.0040(6) 0.0012(6)
O7 0.0340(8) 0.0287(8) 0.0277(7) 0.0008(6) 0.0100(6) 0.0035(6)
O8 0.0302(9) 0.0356(9) 0.0682(12) 0.0072(8) 0.0041(8) 0.0118(7)
N1 0.0375(10) 0.0229(9) 0.0234(8) 0.0031(7) 0.0091(7) 0.0067(7)
N2 0.0246(8) 0.0202(8) 0.0225(8) -0.0044(6) 0.0039(6) 0.0001(6)
N3 0.0252(9) 0.0218(8) 0.0204(8) -0.0024(6) 0.0045(6) 0.0030(7)
N4 0.0345(11) 0.0170(8) 0.0563(13) 0.0001(8) 0.0196(9) -0.0003(8)
N5 0.0241(9) 0.0229(9) 0.0368(10) 0.0026(7) 0.0042(7) -0.0002(7)
C1 0.0287(11) 0.0286(10) 0.0261(10) -0.0046(8) 0.0004(8) 0.0049(9)
C2 0.0367(12) 0.0234(10) 0.0215(9) -0.0056(8) 0.0023(8) 0.0098(9)
C3 0.0495(15) 0.0364(13) 0.0261(11) -0.0029(9) -0.0040(10) 0.0137(11)
C4 0.0277(11) 0.0257(10) 0.0224(9) -0.0030(8) 0.0085(8) -0.0038(8)
C5 0.0249(10) 0.0261(10) 0.0183(9) -0.0010(7) 0.0043(7) 0.0012(8)
C6 0.0471(14) 0.0320(12) 0.0328(11) -0.0050(9) 0.0217(10) -0.0020(10)
C7 0.0277(11) 0.0219(10) 0.0262(9) -0.0035(8) 0.0051(8) 0.0017(8)
C8 0.0331(12) 0.0281(11) 0.0387(12) -0.0057(9) 0.0084(10) -0.0040(9)
C9 0.0405(14) 0.0271(12) 0.0507(14) -0.0082(10) 0.0035(11) -0.0042(10)

loop_
_atom_type_symbol
_atom_type_description
_atom_type_scat_dispersion_real
_atom_type_scat_dispersion_imag
_atom_type_scat_source
C C 0.0033 0.0016 'International Tables Vol C Tables 4.2.6.8 and 6.1.1.4'
H H 0.0000 0.0000 'International Tables Vol C Tables 4.2.6.8 and 6.1.1.4'
N N 0.0061 0.0033 'International Tables Vol C Tables 4.2.6.8 and 6.1.1.4'
O O 0.0106 0.0060 'International Tables Vol C Tables 4.2.6.8 and 6.1.1.4'
Ni Ni 0.3393 1.1124 'International Tables Vol C Tables 4.2.6.8 and 6.1.1.4'

loop_
_geom_angle_atom_site_label_1
_geom_angle_atom_site_label_2
_geom_angle_atom_site_label_3
_geom_angle
_geom_angle_site_symmetry_1
_geom_angle_site_symmetry_3
_geom_angle_publ_flag
N1 Ni N2 98.99(7) . . y
N1 Ni O3 102.21(7) . . y
N2 Ni O3 89.49(6) . . y
N1 Ni N3 82.20(7) . . y
N2 Ni N3 79.12(6) . . y
O3 Ni N3 168.35(6) . . y
N1 Ni O6 161.31(6) . . y
N2 Ni O6 98.26(6) . . y
O3 Ni O6 85.08(7) . . y
N3 Ni O6 94.07(6) . . y
N1 Ni O7 101.53(6) . . y
N2 Ni O7 159.48(6) . . y
O3 Ni O7 86.80(6) . . y
N3 Ni O7 103.01(6) . . y
O6 Ni O7 61.32(6) . . y
N4 O3 Ni 125.87(14) . . y
N5 O6 Ni 91.49(11) . . y
N5 O7 Ni 91.26(11) . . y
C2 N1 O1 115.31(17) . . y
C2 N1 Ni 117.80(14) . . y
O1 N1 Ni 126.62(14) . . y
C5 N2 O2 113.86(15) . . y
C5 N2 Ni 116.62(13) . . y
O2 N2 Ni 129.07(12) . . y
C4 N3 C1 110.25(15) . . y
C4 N3 C7 111.18(15) . . y
C1 N3 C7 111.64(15) . . y
C4 N3 Ni 104.33(12) . . y
C1 N3 Ni 106.20(12) . . y
C7 N3 Ni 112.91(12) . . y
O4 N4 O5 121.6(2) . . y
O4 N4 O3 118.5(2) . . y
O5 N4 O3 119.9(2) . . y
O8 N5 O7 122.72(19) . . y
O8 N5 O6 121.91(19) . . y
O7 N5 O6 115.37(16) . . y
N3 C1 C2 114.18(17) . . y
N1 C2 C3 124.9(2) . . y
N1 C2 C1 116.44(18) . . y
C3 C2 C1 118.6(2) . . y
N3 C4 C5 111.22(16) . . y
N2 C5 C6 124.61(19) . . y
N2 C5 C4 114.97(16) . . y
C6 C5 C4 120.36(17) . . y
N3 C7 C8 116.74(17) . . y
C7 C8 C9 110.53(19) . . y

loop_
_geom_bond_atom_site_label_1
_geom_bond_atom_site_label_2
_geom_bond_distance
_geom_bond_site_symmetry_2
_geom_bond_publ_flag
Ni N1 1.9917(17) . y
Ni N2 2.0311(16) . y
Ni O3 2.0464(16) . y
Ni N3 2.1088(17) . y
Ni O6 2.1147(15) . y
Ni O7 2.1222(15) . y
O1 N1 1.401(2) . y
O2 N2 1.393(2) . y
O3 N4 1.271(2) . y
O4 N4 1.235(3) . y
O5 N4 1.246(3) . y
O6 N5 1.280(2) . y
O7 N5 1.276(2) . y
O8 N5 1.218(2) . y
N1 C2 1.272(3) . y
N2 C5 1.279(3) . y
N3 C4 1.486(2) . y
N3 C1 1.493(3) . y
N3 C7 1.496(2) . y
C1 C2 1.503(3) . y
C2 C3 1.491(3) . y
C4 C5 1.502(3) . y
C5 C6 1.488(3) . y
C7 C8 1.522(3) . y
C8 C9 1.525(3) . y
